data_4028245
loop_
_publ_author_name
'Rajneesh Misra'
'Prabhat Gautam'
'Thaksen Jadhav'
'Shaikh M. Mobin'

_publ_section_title
;
 Donor-Acceptor Ferrocenyl-Substituted Benzothiadiazoles: Synthesis,
 Structure, and Properties
;
_journal_name_full 'Journal of Organic Chemistry'
_journal_page_first 4940
_journal_page_last 4948
_journal_paper_doi 10.1021/jo4005734
_journal_volume 78
_journal_year 2013
_chemical_formula_sum 'C18 H11 Br Fe N2 S'
_chemical_formula_weight 423.11
_chemical_name_systematic
;
 ?
;
_space_group_IT_number 2
_symmetry_cell_setting triclinic
_symmetry_space_group_name_Hall '-P 1'
_symmetry_space_group_name_H-M 'P -1'
_atom_sites_solution_hydrogens geom
_atom_sites_solution_primary direct
_atom_sites_solution_secondary difmap
_audit_creation_method SHELXL-97
_cell_angle_alpha 92.163(16)
_cell_angle_beta 94.088(16)
_cell_angle_gamma 90.087(18)
_cell_formula_units_Z 4
_cell_length_a 5.8233(13)
_cell_length_b 10.972(3)
_cell_length_c 25.131(4)
_cell_measurement_reflns_used 1323
_cell_measurement_temperature 150(2)
_cell_measurement_theta_max 32.6656
_cell_measurement_theta_min 3.1160
_cell_volume 1600.5(6)
_computing_cell_refinement 'CrysAlis RED, Oxford Diffraction Ltd.,'
_computing_data_collection 'CrysAlis CCD, Oxford Diffraction Ltd.,'
_computing_data_reduction 'CrysAlis RED, Oxford Diffraction Ltd.,'
_computing_molecular_graphics Ortep3
_computing_publication_material Shelx97
_computing_structure_refinement 'SHELXL-97 (Sheldrick, 1997)'
_computing_structure_solution 'SHELXS-97 (Sheldrick, 1997)'
_diffrn_ambient_temperature 150(2)
_diffrn_detector_area_resol_mean 15.9948
_diffrn_measured_fraction_theta_full 0.998
_diffrn_measured_fraction_theta_max 0.998
_diffrn_measurement_device_type 'OXFORD DIFFRACTION SUPER NOVA'
_diffrn_measurement_method \w/q-scan
_diffrn_radiation_monochromator graphite
_diffrn_radiation_source 'Micro-Focus (Mo) x-ray Source'
_diffrn_radiation_type MoK\a
_diffrn_radiation_wavelength 0.71073
_diffrn_reflns_av_R_equivalents 0.0270
_diffrn_reflns_av_sigmaI/netI 0.0337
_diffrn_reflns_limit_h_max 6
_diffrn_reflns_limit_h_min -6
_diffrn_reflns_limit_k_max 13
_diffrn_reflns_limit_k_min -13
_diffrn_reflns_limit_l_max 29
_diffrn_reflns_limit_l_min -29
_diffrn_reflns_number 11939
_diffrn_reflns_theta_full 25.00
_diffrn_reflns_theta_max 25.00
_diffrn_reflns_theta_min 3.12
_exptl_absorpt_coefficient_mu 3.568
_exptl_absorpt_correction_T_max 0.5212
_exptl_absorpt_correction_T_min 0.3856
_exptl_absorpt_correction_type multi-scan
_exptl_absorpt_process_details
;
CrysAlis RED, Oxford Diffraction Ltd.,
Version 1.171.31.7 (release 18-10-2006 CrysAlis171 .NET)
(compiled Oct 18 2006,16:28:17)
empirical absorption correction using spherical harmonics,
 implemented in SCALE3 ABSPACK scaling algorithm.
;
_exptl_crystal_colour orange
_exptl_crystal_density_diffrn 1.756
_exptl_crystal_description block
_exptl_crystal_F_000 840
_exptl_crystal_size_max 0.33
_exptl_crystal_size_mid 0.26
_exptl_crystal_size_min 0.21
_refine_diff_density_max 0.541
_refine_diff_density_min -0.520
_refine_diff_density_rms 0.064
_refine_ls_extinction_method none
_refine_ls_goodness_of_fit_ref 1.059
_refine_ls_hydrogen_treatment riding
_refine_ls_matrix_type full
_refine_ls_number_parameters 415
_refine_ls_number_reflns 5600
_refine_ls_number_restraints 0
_refine_ls_restrained_S_all 1.059
_refine_ls_R_factor_all 0.0456
_refine_ls_R_factor_gt 0.0356
_refine_ls_shift/su_max 0.001
_refine_ls_shift/su_mean 0.000
_refine_ls_structure_factor_coef Fsqd
_refine_ls_weighting_details 'calc w=1/[\s^2^(Fo^2^)+(0.0366P)^2^+1.1769P] where P=(Fo^2^+2Fc^2^)/3'
_refine_ls_weighting_scheme calc
_refine_ls_wR_factor_gt 0.0841
_refine_ls_wR_factor_ref 0.0904
_reflns_number_gt 4592
_reflns_number_total 5600
_reflns_threshold_expression >2sigma(I)
_cod_data_source_file jo4005734_si_002_3.cif
_cod_data_source_block rm057
_cod_original_cell_volume 1600.4(6)
_cod_database_code 4028245

loop_
_symmetry_equiv_pos_as_xyz
'x, y, z'
'-x, -y, -z'

loop_
_atom_site_label
_atom_site_type_symbol
_atom_site_fract_x
_atom_site_fract_y
_atom_site_fract_z
_atom_site_U_iso_or_equiv
_atom_site_adp_type
_atom_site_occupancy
_atom_site_symmetry_multiplicity
_atom_site_calc_flag
_atom_site_refinement_flags
Fe1 Fe 0.08233(8) 0.38051(4) 0.193545(17) 0.03470(13) Uani 1 1 d .
Fe2 Fe -0.58238(8) 0.88050(4) 0.306468(17) 0.03466(13) Uani 1 1 d .
Br1 Br -0.68488(11) -0.33305(4) 0.010620(19) 0.08498(19) Uani 1 1 d .
Br2 Br 0.18474(11) 0.16694(4) 0.489329(19) 0.0845(2) Uani 1 1 d .
S1 S -0.78634(18) 0.09083(10) 0.04892(4) 0.0546(3) Uani 1 1 d .
S2 S 0.28678(18) 0.59101(10) 0.45109(4) 0.0547(3) Uani 1 1 d .
N1 N -0.5607(6) 0.0978(3) 0.08953(12) 0.0477(7) Uani 1 1 d .
N2 N -0.7810(6) -0.0505(3) 0.03121(11) 0.0505(8) Uani 1 1 d .
N3 N 0.0597(5) 0.5977(3) 0.41053(11) 0.0466(7) Uani 1 1 d .
N4 N 0.2808(6) 0.4498(3) 0.46877(11) 0.0499(8) Uani 1 1 d .
C1 C -0.4684(6) -0.0143(3) 0.09097(12) 0.0380(7) Uani 1 1 d .
C2 C -0.5961(6) -0.0998(3) 0.05766(12) 0.0411(8) Uani 1 1 d .
C3 C -0.5180(8) -0.2213(3) 0.05478(13) 0.0508(10) Uani 1 1 d .
C4 C -0.3227(8) -0.2541(3) 0.08325(15) 0.0537(10) Uani 1 1 d .
H4 H -0.2717 -0.3362 0.0808 0.064 Uiso 1 1 calc R
C5 C -0.1959(7) -0.1694(3) 0.11590(14) 0.0507(9) Uani 1 1 d .
H5 H -0.0590 -0.1951 0.1350 0.061 Uiso 1 1 calc R
C6 C -0.2627(6) -0.0501(3) 0.12129(13) 0.0408(8) Uani 1 1 d .
C7 C -0.1387(6) 0.0350(3) 0.15467(14) 0.0439(8) Uani 1 1 d .
C8 C -0.0368(6) 0.1103(3) 0.18181(14) 0.0414(8) Uani 1 1 d .
C9 C 0.0826(6) 0.2010(3) 0.21339(13) 0.0384(7) Uani 1 1 d .
C10 C 0.3121(6) 0.2424(3) 0.20807(13) 0.0403(8) Uani 1 1 d .
H10 H 0.4159 0.2108 0.1836 0.048 Uiso 1 1 calc R
C11 C 0.3554(6) 0.3382(3) 0.24572(13) 0.0430(8) Uani 1 1 d .
H11 H 0.4948 0.3834 0.2514 0.052 Uiso 1 1 calc R
C12 C 0.1549(6) 0.3560(3) 0.27393(13) 0.0436(8) Uani 1 1 d .
H12 H 0.1382 0.4158 0.3017 0.052 Uiso 1 1 calc R
C13 C -0.0139(6) 0.2722(3) 0.25455(13) 0.0419(8) Uani 1 1 d .
H13 H -0.1641 0.2643 0.2665 0.050 Uiso 1 1 calc R
C14 C 0.1111(18) 0.4407(7) 0.1184(2) 0.111(3) Uani 1 1 d .
H14 H 0.2143 0.4080 0.0940 0.133 Uiso 1 1 calc R
C15 C 0.1535(10) 0.5325(6) 0.1523(3) 0.097(2) Uani 1 1 d .
H15 H 0.2923 0.5786 0.1567 0.116 Uiso 1 1 calc R
C16 C -0.0332(15) 0.5503(5) 0.1797(2) 0.093(2) Uani 1 1 d .
H16 H -0.0474 0.6112 0.2071 0.112 Uiso 1 1 calc R
C17 C -0.1965(9) 0.4694(9) 0.1626(4) 0.112(3) Uani 1 1 d .
H17 H -0.3462 0.4617 0.1749 0.134 Uiso 1 1 calc R
C18 C -0.102(2) 0.4008(5) 0.1239(3) 0.122(3) Uani 1 1 d .
H18 H -0.1753 0.3347 0.1039 0.147 Uiso 1 1 calc R
C19 C -0.0315(6) 0.4858(3) 0.40899(12) 0.0380(8) Uani 1 1 d .
C20 C 0.0956(6) 0.4005(3) 0.44249(12) 0.0410(8) Uani 1 1 d .
C21 C 0.0181(7) 0.2787(3) 0.44495(14) 0.0506(10) Uani 1 1 d .
C22 C -0.1785(8) 0.2459(3) 0.41692(15) 0.0563(10) Uani 1 1 d .
H22 H -0.2361 0.1652 0.4189 0.068 Uiso 1 1 calc R
C23 C -0.3031(7) 0.3312(3) 0.38398(14) 0.0512(9) Uani 1 1 d .
H23 H -0.4403 0.3035 0.3645 0.061 Uiso 1 1 calc R
C24 C -0.2371(6) 0.4498(3) 0.37876(13) 0.0400(8) Uani 1 1 d .
C25 C -0.3608(7) 0.5354(3) 0.34525(14) 0.0445(8) Uani 1 1 d .
C26 C -0.4636(6) 0.6099(3) 0.31845(14) 0.0427(8) Uani 1 1 d .
C27 C -0.5826(6) 0.7012(3) 0.28665(13) 0.0375(7) Uani 1 1 d .
C28 C -0.4866(6) 0.7722(3) 0.24559(13) 0.0415(8) Uani 1 1 d .
H28 H -0.3357 0.7638 0.2339 0.050 Uiso 1 1 calc R
C29 C -0.6550(6) 0.8557(3) 0.22600(13) 0.0437(8) Uani 1 1 d .
H29 H -0.6379 0.9127 0.1990 0.052 Uiso 1 1 calc R
C30 C -0.8554(6) 0.8377(3) 0.25452(13) 0.0396(8) Uani 1 1 d .
H30 H -0.9953 0.8816 0.2496 0.047 Uiso 1 1 calc R
C31 C -0.8122(6) 0.7428(3) 0.29177(14) 0.0417(8) Uani 1 1 d .
H31 H -0.9174 0.7131 0.3155 0.050 Uiso 1 1 calc R
C32 C -0.6142(17) 0.9420(7) 0.3814(2) 0.115(3) Uani 1 1 d .
H32 H -0.7203 0.9124 0.4049 0.138 Uiso 1 1 calc R
C33 C -0.402(2) 0.9009(5) 0.3764(3) 0.123(4) Uani 1 1 d .
H33 H -0.3300 0.8369 0.3957 0.148 Uiso 1 1 calc R
C34 C -0.3047(9) 0.9668(8) 0.3385(3) 0.115(3) Uani 1 1 d .
H34 H -0.1541 0.9569 0.3268 0.138 Uiso 1 1 calc R
C35 C -0.4679(15) 1.0507(5) 0.3204(2) 0.097(2) Uani 1 1 d .
H35 H -0.4513 1.1094 0.2941 0.116 Uiso 1 1 calc R
C36 C -0.6526(10) 1.0321(6) 0.3476(3) 0.097(2) Uani 1 1 d .
H36 H -0.7921 1.0767 0.3435 0.116 Uiso 1 1 calc R

loop_
_atom_site_aniso_label
_atom_site_aniso_U_11
_atom_site_aniso_U_22
_atom_site_aniso_U_33
_atom_site_aniso_U_23
_atom_site_aniso_U_13
_atom_site_aniso_U_12
Fe1 0.0339(3) 0.0351(3) 0.0343(2) 0.00002(18) -0.00235(19) 0.00089(19)
Fe2 0.0336(3) 0.0352(3) 0.0344(2) -0.00003(18) -0.00247(19) -0.00022(19)
Br1 0.1313(5) 0.0543(3) 0.0632(3) -0.0077(2) -0.0299(3) -0.0258(3)
Br2 0.1315(5) 0.0539(3) 0.0634(3) 0.0087(2) -0.0298(3) 0.0256(3)
S1 0.0535(6) 0.0616(6) 0.0475(5) -0.0022(4) -0.0020(4) 0.0114(5)
S2 0.0533(6) 0.0623(6) 0.0477(5) 0.0029(4) -0.0019(4) -0.0109(5)
N1 0.052(2) 0.0469(18) 0.0437(16) -0.0040(13) 0.0043(14) 0.0040(14)
N2 0.0506(19) 0.061(2) 0.0385(16) -0.0004(13) -0.0051(14) -0.0060(15)
N3 0.0508(19) 0.0465(18) 0.0427(16) 0.0039(13) 0.0031(14) -0.0036(14)
N4 0.053(2) 0.059(2) 0.0365(16) -0.0015(13) -0.0048(14) 0.0032(15)
C1 0.046(2) 0.0386(18) 0.0301(16) 0.0009(13) 0.0055(14) -0.0048(15)
C2 0.045(2) 0.049(2) 0.0292(16) 0.0024(14) 0.0023(15) -0.0077(16)
C3 0.078(3) 0.039(2) 0.0340(18) 0.0002(14) -0.0045(18) -0.0124(18)
C4 0.078(3) 0.0338(19) 0.048(2) 0.0029(16) -0.006(2) 0.0013(18)
C5 0.062(3) 0.042(2) 0.047(2) 0.0052(16) -0.0056(18) 0.0008(17)
C6 0.044(2) 0.0425(19) 0.0357(17) 0.0034(14) 0.0009(15) -0.0065(15)
C7 0.046(2) 0.043(2) 0.0421(19) 0.0069(16) -0.0031(16) -0.0030(16)
C8 0.044(2) 0.0365(19) 0.0433(19) 0.0066(15) -0.0058(16) -0.0016(15)
C9 0.0368(19) 0.0380(18) 0.0390(17) 0.0043(14) -0.0079(14) 0.0010(14)
C10 0.0374(19) 0.0409(19) 0.0415(18) -0.0038(14) -0.0011(15) 0.0062(15)
C11 0.0340(19) 0.047(2) 0.0454(19) -0.0040(15) -0.0091(15) 0.0017(15)
C12 0.046(2) 0.048(2) 0.0348(17) -0.0039(14) -0.0033(15) 0.0039(16)
C13 0.038(2) 0.050(2) 0.0389(18) 0.0075(15) 0.0054(15) 0.0037(16)
C14 0.188(8) 0.091(5) 0.062(3) 0.041(3) 0.052(4) 0.066(5)
C15 0.063(3) 0.071(4) 0.155(6) 0.069(4) -0.035(4) -0.020(3)
C16 0.147(6) 0.065(3) 0.063(3) -0.005(2) -0.023(4) 0.061(4)
C17 0.036(3) 0.180(8) 0.127(6) 0.108(6) 0.001(3) 0.021(4)
C18 0.203(9) 0.070(4) 0.081(4) 0.036(3) -0.099(5) -0.051(5)
C19 0.045(2) 0.0393(19) 0.0304(16) -0.0010(13) 0.0074(14) 0.0044(15)
C20 0.048(2) 0.045(2) 0.0299(16) -0.0018(14) 0.0019(15) 0.0062(16)
C21 0.075(3) 0.039(2) 0.0364(18) 0.0020(15) -0.0057(18) 0.0119(18)
C22 0.083(3) 0.0329(19) 0.050(2) -0.0033(16) -0.007(2) -0.0017(19)
C23 0.060(3) 0.045(2) 0.046(2) -0.0068(16) -0.0083(18) 0.0025(18)
C24 0.046(2) 0.0393(19) 0.0340(17) -0.0020(13) 0.0017(15) 0.0078(15)
C25 0.048(2) 0.043(2) 0.0404(18) -0.0052(15) -0.0041(16) 0.0028(16)
C26 0.045(2) 0.0372(19) 0.0441(19) -0.0065(15) -0.0058(16) -0.0004(15)
C27 0.0367(19) 0.0373(18) 0.0367(17) -0.0041(13) -0.0064(14) -0.0004(14)
C28 0.0377(19) 0.048(2) 0.0381(18) -0.0063(14) 0.0003(15) -0.0016(15)
C29 0.049(2) 0.048(2) 0.0332(17) 0.0050(14) -0.0045(15) -0.0035(16)
C30 0.0331(18) 0.0443(19) 0.0406(18) 0.0069(14) -0.0054(14) -0.0016(14)
C31 0.0366(19) 0.045(2) 0.0427(19) 0.0036(15) -0.0042(15) -0.0075(15)
C32 0.183(8) 0.099(5) 0.065(3) -0.045(3) 0.056(5) -0.069(5)
C33 0.210(9) 0.065(4) 0.077(4) -0.030(3) -0.093(5) 0.047(5)
C34 0.032(3) 0.174(7) 0.129(6) -0.108(6) 0.000(3) -0.020(3)
C35 0.160(7) 0.061(3) 0.064(3) 0.005(2) -0.025(4) -0.064(4)
C36 0.058(3) 0.069(4) 0.153(6) -0.064(4) -0.026(4) 0.016(3)

loop_
_atom_type_symbol
_atom_type_description
_atom_type_scat_dispersion_real
_atom_type_scat_dispersion_imag
_atom_type_scat_source
C C 0.0033 0.0016 'International Tables Vol C Tables 4.2.6.8 and 6.1.1.4'
H H 0.0000 0.0000 'International Tables Vol C Tables 4.2.6.8 and 6.1.1.4'
N N 0.0061 0.0033 'International Tables Vol C Tables 4.2.6.8 and 6.1.1.4'
S S 0.1246 0.1234 'International Tables Vol C Tables 4.2.6.8 and 6.1.1.4'
Br Br -0.2901 2.4595 'International Tables Vol C Tables 4.2.6.8 and 6.1.1.4'
Fe Fe 0.3463 0.8444 'International Tables Vol C Tables 4.2.6.8 and 6.1.1.4'

loop_
_geom_angle_atom_site_label_1
_geom_angle_atom_site_label_2
_geom_angle_atom_site_label_3
_geom_angle
C18 Fe1 C16 64.1(2)
C18 Fe1 C17 39.4(3)
C16 Fe1 C17 38.7(3)
C18 Fe1 C14 38.4(3)
C16 Fe1 C14 63.6(2)
C17 Fe1 C14 65.3(3)
C18 Fe1 C10 124.4(3)
C16 Fe1 C10 158.8(3)
C17 Fe1 C10 159.8(4)
C14 Fe1 C10 109.67(19)
C18 Fe1 C9 110.08(18)
C16 Fe1 C9 160.0(3)
C17 Fe1 C9 124.3(3)
C14 Fe1 C9 125.0(2)
C10 Fe1 C9 40.78(14)
C18 Fe1 C11 159.1(4)
C16 Fe1 C11 125.3(2)
C17 Fe1 C11 159.4(4)
C14 Fe1 C11 124.7(3)
C10 Fe1 C11 39.84(13)
C9 Fe1 C11 67.29(14)
C18 Fe1 C15 63.5(2)
C16 Fe1 C15 38.4(3)
C17 Fe1 C15 65.0(2)
C14 Fe1 C15 37.2(3)
C10 Fe1 C15 123.9(2)
C9 Fe1 C15 158.7(3)
C11 Fe1 C15 110.86(18)
C18 Fe1 C12 159.6(4)
C16 Fe1 C12 111.59(17)
C17 Fe1 C12 124.3(3)
C14 Fe1 C12 160.1(4)
C10 Fe1 C12 67.34(13)
C9 Fe1 C12 66.59(14)
C11 Fe1 C12 40.34(14)
C15 Fe1 C12 126.8(2)
C18 Fe1 C13 125.0(3)
C16 Fe1 C13 125.5(2)
C17 Fe1 C13 109.27(19)
C14 Fe1 C13 159.8(3)
C10 Fe1 C13 68.21(14)
C9 Fe1 C13 40.23(13)
C11 Fe1 C13 67.47(15)
C15 Fe1 C13 160.5(3)
C12 Fe1 C13 39.30(14)
C34 Fe2 C36 66.6(2)
C34 Fe2 C33 40.4(3)
C36 Fe2 C33 65.9(2)
C34 Fe2 C35 41.0(3)
C36 Fe2 C35 39.2(3)
C33 Fe2 C35 67.8(3)
C34 Fe2 C32 66.7(3)
C36 Fe2 C32 39.2(3)
C33 Fe2 C32 39.0(3)
C35 Fe2 C32 66.8(2)
C34 Fe2 C27 122.3(3)
C36 Fe2 C27 157.8(3)
C33 Fe2 C27 106.59(18)
C35 Fe2 C27 159.9(3)
C32 Fe2 C27 121.8(3)
C34 Fe2 C28 107.81(19)
C36 Fe2 C28 159.2(3)
C33 Fe2 C28 123.9(3)
C35 Fe2 C28 123.3(2)
C32 Fe2 C28 159.2(3)
C27 Fe2 C28 42.49(14)
C34 Fe2 C31 157.9(3)
C36 Fe2 C31 122.8(2)
C33 Fe2 C31 121.4(3)
C35 Fe2 C31 158.2(3)
C32 Fe2 C31 106.9(2)
C27 Fe2 C31 41.41(14)
C28 Fe2 C31 70.21(15)
C34 Fe2 C30 159.7(4)
C36 Fe2 C30 108.82(18)
C33 Fe2 C30 157.8(4)
C35 Fe2 C30 122.8(2)
C32 Fe2 C30 123.2(3)
C27 Fe2 C30 69.78(13)
C28 Fe2 C30 69.05(14)
C31 Fe2 C30 41.56(13)
C34 Fe2 C29 123.5(3)
C36 Fe2 C29 123.9(3)
C33 Fe2 C29 160.1(4)
C35 Fe2 C29 107.80(18)
C32 Fe2 C29 159.0(4)
C27 Fe2 C29 70.50(14)
C28 Fe2 C29 40.91(14)
C31 Fe2 C29 70.21(14)
C30 Fe2 C29 41.12(14)
N2 S1 N1 99.60(16)
N3 S2 N4 101.98(17)
C1 N1 S1 107.7(2)
C2 N2 S1 107.3(2)
C19 N3 S2 105.0(2)
C20 N4 S2 105.7(2)
N1 C1 C2 112.3(3)
N1 C1 C6 127.0(3)
C2 C1 C6 120.7(3)
N2 C2 C1 113.0(3)
N2 C2 C3 128.4(3)
C1 C2 C3 118.6(3)
C4 C3 C2 120.3(3)
C4 C3 Br1 121.2(3)
C2 C3 Br1 118.5(3)
C3 C4 C5 121.1(3)
C3 C4 H4 119.5
C5 C4 H4 119.5
C6 C5 C4 122.0(4)
C6 C5 H5 119.0
C4 C5 H5 119.0
C5 C6 C7 122.4(3)
C5 C6 C1 117.4(3)
C7 C6 C1 120.3(3)
C8 C7 C6 177.7(4)
C7 C8 C9 179.0(4)
C8 C9 C13 124.5(3)
C8 C9 C10 126.7(3)
C13 C9 C10 108.8(3)
C8 C9 Fe1 122.6(2)
C13 C9 Fe1 71.08(19)
C10 C9 Fe1 69.57(19)
C11 C10 C9 107.1(3)
C11 C10 Fe1 70.24(19)
C9 C10 Fe1 69.65(18)
C11 C10 H10 126.4
C9 C10 H10 126.4
Fe1 C10 H10 125.3
C10 C11 C12 108.0(3)
C10 C11 Fe1 69.92(19)
C12 C11 Fe1 70.16(19)
C10 C11 H11 126.0
C12 C11 H11 126.0
Fe1 C11 H11 125.5
C13 C12 C11 109.5(3)
C13 C12 Fe1 71.12(19)
C11 C12 Fe1 69.50(19)
C13 C12 H12 125.3
C11 C12 H12 125.3
Fe1 C12 H12 125.7
C12 C13 C9 106.6(3)
C12 C13 Fe1 69.6(2)
C9 C13 Fe1 68.68(19)
C12 C13 H13 126.7
C9 C13 H13 126.7
Fe1 C13 H13 126.6
C15 C14 C18 108.3(6)
C15 C14 Fe1 71.9(3)
C18 C14 Fe1 69.3(3)
C15 C14 H14 125.9
C18 C14 H14 125.9
Fe1 C14 H14 124.5
C14 C15 C16 107.9(6)
C14 C15 Fe1 70.9(3)
C16 C15 Fe1 69.3(3)
C14 C15 H15 126.1
C16 C15 H15 126.1
Fe1 C15 H15 125.4
C17 C16 C15 109.8(6)
C17 C16 Fe1 70.8(3)
C15 C16 Fe1 72.4(3)
C17 C16 H16 125.1
C15 C16 H16 125.1
Fe1 C16 H16 123.3
C16 C17 C18 104.9(6)
C16 C17 Fe1 70.6(3)
C18 C17 Fe1 69.8(3)
C16 C17 H17 127.6
C18 C17 H17 127.6
Fe1 C17 H17 123.8
C14 C18 C17 109.2(6)
C14 C18 Fe1 72.3(3)
C17 C18 Fe1 70.8(3)
C14 C18 H18 125.4
C17 C18 H18 125.4
Fe1 C18 H18 123.1
N3 C19 C24 124.7(3)
N3 C19 C20 114.3(3)
C24 C19 C20 121.0(3)
N4 C20 C21 126.6(3)
N4 C20 C19 113.1(3)
C21 C20 C19 120.4(3)
C22 C21 C20 118.3(3)
C22 C21 Br2 121.4(3)
C20 C21 Br2 120.3(3)
C21 C22 C23 120.8(4)
C21 C22 H22 119.6
C23 C22 H22 119.6
C24 C23 C22 124.4(4)
C24 C23 H23 117.8
C22 C23 H23 117.8
C23 C24 C19 115.2(3)
C23 C24 C25 124.5(3)
C19 C24 C25 120.4(3)
C26 C25 C24 177.9(4)
C25 C26 C27 178.7(4)
C31 C27 C26 126.2(3)
C31 C27 C28 107.2(3)
C26 C27 C28 126.6(3)
C31 C27 Fe2 69.75(19)
C26 C27 Fe2 124.2(2)
C28 C27 Fe2 68.83(18)
C29 C28 C27 108.9(3)
C29 C28 Fe2 70.73(19)
C27 C28 Fe2 68.69(18)
C29 C28 H28 125.5
C27 C28 H28 125.5
Fe2 C28 H28 126.6
C28 C29 C30 107.0(3)
C28 C29 Fe2 68.36(18)
C30 C29 Fe2 68.79(19)
C28 C29 H29 126.5
C30 C29 H29 126.5
Fe2 C29 H29 127.9
C29 C30 C31 109.4(3)
C29 C30 Fe2 70.09(19)
C31 C30 Fe2 69.08(19)
C29 C30 H30 125.3
C31 C30 H30 125.3
Fe2 C30 H30 127.1
C27 C31 C30 107.5(3)
C27 C31 Fe2 68.8(2)
C30 C31 Fe2 69.4(2)
C27 C31 H31 126.2
C30 C31 H31 126.2
Fe2 C31 H31 127.1
C33 C32 C36 108.2(6)
C33 C32 Fe2 70.1(3)
C36 C32 Fe2 69.8(3)
C33 C32 H32 125.9
C36 C32 H32 125.9
Fe2 C32 H32 125.7
C32 C33 C34 108.2(6)
C32 C33 Fe2 70.9(3)
C34 C33 Fe2 69.4(3)
C32 C33 H33 125.9
C34 C33 H33 125.9
Fe2 C33 H33 125.4
C33 C34 C35 107.1(5)
C33 C34 Fe2 70.2(3)
C35 C34 Fe2 70.1(3)
C33 C34 H34 126.4
C35 C34 H34 126.4
Fe2 C34 H34 124.9
C36 C35 C34 105.9(6)
C36 C35 Fe2 70.0(3)
C34 C35 Fe2 68.9(3)
C36 C35 H35 127.0
C34 C35 H35 127.0
Fe2 C35 H35 125.6
C35 C36 C32 110.5(6)
C35 C36 Fe2 70.7(3)
C32 C36 Fe2 70.9(3)
C35 C36 H36 124.7
C32 C36 H36 124.7
Fe2 C36 H36 125.2

loop_
_geom_bond_atom_site_label_1
_geom_bond_atom_site_label_2
_geom_bond_distance
Fe1 C18 2.005(5)
Fe1 C16 2.016(4)
Fe1 C17 2.018(4)
Fe1 C14 2.042(5)
Fe1 C10 2.049(3)
Fe1 C9 2.050(3)
Fe1 C11 2.053(3)
Fe1 C15 2.054(5)
Fe1 C12 2.062(3)
Fe1 C13 2.082(3)
Fe2 C34 1.978(5)
Fe2 C36 1.984(4)
Fe2 C33 1.987(5)
Fe2 C35 1.992(5)
Fe2 C32 1.997(5)
Fe2 C27 2.011(3)
Fe2 C28 2.013(3)
Fe2 C31 2.023(4)
Fe2 C30 2.027(3)
Fe2 C29 2.044(3)
Br1 C3 1.849(4)
Br2 C21 1.909(3)
S1 N2 1.598(3)
S1 N1 1.605(3)
S2 N3 1.615(3)
S2 N4 1.628(3)
N1 C1 1.343(4)
N2 C2 1.350(5)
N3 C19 1.335(5)
N4 C20 1.327(5)
C1 C2 1.408(5)
C1 C6 1.437(5)
C2 C3 1.410(5)
C3 C4 1.356(6)
C4 C5 1.391(5)
C4 H4 0.9500
C5 C6 1.371(5)
C5 H5 0.9500
C6 C7 1.396(5)
C7 C8 1.182(5)
C8 C9 1.401(5)
C9 C13 1.421(5)
C9 C10 1.428(5)
C10 C11 1.397(5)
C10 H10 0.9500
C11 C12 1.419(5)
C11 H11 0.9500
C12 C13 1.394(5)
C12 H12 0.9500
C13 H13 0.9500
C14 C15 1.306(10)
C14 C18 1.332(11)
C14 H14 0.9500
C15 C16 1.339(9)
C15 H15 0.9500
C16 C17 1.336(10)
C16 H16 0.9500
C17 C18 1.357(10)
C17 H17 0.9500
C18 H18 0.9500
C19 C24 1.419(5)
C19 C20 1.451(5)
C20 C21 1.414(5)
C21 C22 1.342(6)
C22 C23 1.436(5)
C22 H22 0.9500
C23 C24 1.370(5)
C23 H23 0.9500
C24 C25 1.444(5)
C25 C26 1.211(5)
C26 C27 1.451(5)
C27 C31 1.426(5)
C27 C28 1.458(5)
C28 C29 1.418(5)
C28 H28 0.9500
C29 C30 1.430(5)
C29 H29 0.9500
C30 C31 1.437(5)
C30 H30 0.9500
C31 H31 0.9500
C32 C33 1.329(11)
C32 C36 1.336(10)
C32 H32 0.9500
C33 C34 1.370(11)
C33 H33 0.9500
C34 C35 1.389(10)
C34 H34 0.9500
C35 C36 1.334(9)
C35 H35 0.9500
C36 H36 0.9500

loop_
_geom_torsion_atom_site_label_1
_geom_torsion_atom_site_label_2
_geom_torsion_atom_site_label_3
_geom_torsion_atom_site_label_4
_geom_torsion
N2 S1 N1 C1 0.0(3)
N1 S1 N2 C2 0.4(3)
N4 S2 N3 C19 -0.4(3)
N3 S2 N4 C20 0.4(3)
S1 N1 C1 C2 -0.4(4)
S1 N1 C1 C6 178.9(3)
S1 N2 C2 C1 -0.6(4)
S1 N2 C2 C3 -179.2(3)
N1 C1 C2 N2 0.7(4)
C6 C1 C2 N2 -178.6(3)
N1 C1 C2 C3 179.4(3)
C6 C1 C2 C3 0.1(5)
N2 C2 C3 C4 177.9(4)
C1 C2 C3 C4 -0.6(5)
N2 C2 C3 Br1 -1.0(5)
C1 C2 C3 Br1 -179.6(3)
C2 C3 C4 C5 0.2(6)
Br1 C3 C4 C5 179.2(3)
C3 C4 C5 C6 0.7(6)
C4 C5 C6 C7 178.9(4)
C4 C5 C6 C1 -1.1(6)
N1 C1 C6 C5 -178.5(3)
C2 C1 C6 C5 0.7(5)
N1 C1 C6 C7 1.5(5)
C2 C1 C6 C7 -179.3(3)
C5 C6 C7 C8 154(10)
C1 C6 C7 C8 -26(11)
C6 C7 C8 C9 -3(34)
C7 C8 C9 C13 86(27)
C7 C8 C9 C10 -90(27)
C7 C8 C9 Fe1 -2(27)
C18 Fe1 C9 C8 -1.4(5)
C16 Fe1 C9 C8 67.8(6)
C17 Fe1 C9 C8 40.3(5)
C14 Fe1 C9 C8 -41.8(5)
C10 Fe1 C9 C8 -121.2(4)
C11 Fe1 C9 C8 -159.1(3)
C15 Fe1 C9 C8 -69.8(6)
C12 Fe1 C9 C8 156.9(3)
C13 Fe1 C9 C8 119.4(4)
C18 Fe1 C9 C13 -120.8(5)
C16 Fe1 C9 C13 -51.6(5)
C17 Fe1 C9 C13 -79.1(4)
C14 Fe1 C9 C13 -161.2(4)
C10 Fe1 C9 C13 119.4(3)
C11 Fe1 C9 C13 81.5(2)
C15 Fe1 C9 C13 170.8(5)
C12 Fe1 C9 C13 37.5(2)
C18 Fe1 C9 C10 119.8(5)
C16 Fe1 C9 C10 -170.9(5)
C17 Fe1 C9 C10 161.5(4)
C14 Fe1 C9 C10 79.5(4)
C11 Fe1 C9 C10 -37.89(19)
C15 Fe1 C9 C10 51.5(5)
C12 Fe1 C9 C10 -81.9(2)
C13 Fe1 C9 C10 -119.4(3)
C8 C9 C10 C11 176.6(3)
C13 C9 C10 C11 0.0(4)
Fe1 C9 C10 C11 60.6(2)
C8 C9 C10 Fe1 116.0(3)
C13 C9 C10 Fe1 -60.5(2)
C18 Fe1 C10 C11 161.2(4)
C16 Fe1 C10 C11 53.6(6)
C17 Fe1 C10 C11 -167.2(5)
C14 Fe1 C10 C11 121.0(4)
C9 Fe1 C10 C11 -117.8(3)
C15 Fe1 C10 C11 82.2(4)
C12 Fe1 C10 C11 -37.9(2)
C13 Fe1 C10 C11 -80.5(2)
C18 Fe1 C10 C9 -81.0(4)
C16 Fe1 C10 C9 171.4(5)
C17 Fe1 C10 C9 -49.4(6)
C14 Fe1 C10 C9 -121.2(4)
C11 Fe1 C10 C9 117.8(3)
C15 Fe1 C10 C9 -160.0(3)
C12 Fe1 C10 C9 79.9(2)
C13 Fe1 C10 C9 37.3(2)
C9 C10 C11 C12 -0.1(4)
Fe1 C10 C11 C12 60.1(2)
C9 C10 C11 Fe1 -60.2(2)
C18 Fe1 C11 C10 -48.2(6)
C16 Fe1 C11 C10 -159.1(3)
C17 Fe1 C11 C10 167.5(5)
C14 Fe1 C11 C10 -79.0(4)
C9 Fe1 C11 C10 38.8(2)
C15 Fe1 C11 C10 -118.4(4)
C12 Fe1 C11 C10 118.8(3)
C13 Fe1 C11 C10 82.5(2)
C18 Fe1 C11 C12 -167.1(5)
C16 Fe1 C11 C12 82.1(4)
C17 Fe1 C11 C12 48.6(6)
C14 Fe1 C11 C12 162.1(3)
C10 Fe1 C11 C12 -118.8(3)
C9 Fe1 C11 C12 -80.1(2)
C15 Fe1 C11 C12 122.8(3)
C13 Fe1 C11 C12 -36.3(2)
C10 C11 C12 C13 0.2(4)
Fe1 C11 C12 C13 60.1(2)
C10 C11 C12 Fe1 -59.9(2)
C18 Fe1 C12 C13 46.5(6)
C16 Fe1 C12 C13 120.1(3)
C17 Fe1 C12 C13 78.4(4)
C14 Fe1 C12 C13 -168.1(5)
C10 Fe1 C12 C13 -82.8(2)
C9 Fe1 C12 C13 -38.33(19)
C11 Fe1 C12 C13 -120.3(3)
C15 Fe1 C12 C13 160.9(3)
C18 Fe1 C12 C11 166.7(6)
C16 Fe1 C12 C11 -119.6(3)
C17 Fe1 C12 C11 -161.4(4)
C14 Fe1 C12 C11 -47.9(6)
C10 Fe1 C12 C11 37.4(2)
C9 Fe1 C12 C11 81.9(2)
C15 Fe1 C12 C11 -78.8(3)
C13 Fe1 C12 C11 120.3(3)
C11 C12 C13 C9 -0.2(4)
Fe1 C12 C13 C9 58.9(2)
C11 C12 C13 Fe1 -59.1(2)
C8 C9 C13 C12 -176.6(3)
C10 C9 C13 C12 0.1(4)
Fe1 C9 C13 C12 -59.5(2)
C8 C9 C13 Fe1 -117.1(3)
C10 C9 C13 Fe1 59.6(2)
C18 Fe1 C13 C12 -162.0(4)
C16 Fe1 C13 C12 -81.0(3)
C17 Fe1 C13 C12 -121.0(4)
C14 Fe1 C13 C12 168.3(6)
C10 Fe1 C13 C12 80.4(2)
C9 Fe1 C13 C12 118.2(3)
C11 Fe1 C13 C12 37.3(2)
C15 Fe1 C13 C12 -51.8(6)
C18 Fe1 C13 C9 79.7(4)
C16 Fe1 C13 C9 160.8(3)
C17 Fe1 C13 C9 120.8(4)
C14 Fe1 C13 C9 50.1(6)
C10 Fe1 C13 C9 -37.81(19)
C11 Fe1 C13 C9 -81.0(2)
C15 Fe1 C13 C9 -170.0(5)
C12 Fe1 C13 C9 -118.2(3)
C18 Fe1 C14 C15 118.4(6)
C16 Fe1 C14 C15 37.5(4)
C17 Fe1 C14 C15 80.5(5)
C10 Fe1 C14 C15 -120.6(4)
C9 Fe1 C14 C15 -163.6(4)
C11 Fe1 C14 C15 -78.7(4)
C12 Fe1 C14 C15 -43.0(8)
C13 Fe1 C14 C15 159.2(5)
C16 Fe1 C14 C18 -80.9(5)
C17 Fe1 C14 C18 -37.9(4)
C10 Fe1 C14 C18 121.0(5)
C9 Fe1 C14 C18 78.0(5)
C11 Fe1 C14 C18 162.9(4)
C15 Fe1 C14 C18 -118.4(6)
C12 Fe1 C14 C18 -161.4(6)
C13 Fe1 C14 C18 40.8(8)
C18 C14 C15 C16 0.4(6)
Fe1 C14 C15 C16 -59.6(4)
C18 C14 C15 Fe1 60.0(4)
C18 Fe1 C15 C14 -37.6(5)
C16 Fe1 C15 C14 -118.6(6)
C17 Fe1 C15 C14 -81.6(5)
C10 Fe1 C15 C14 77.6(5)
C9 Fe1 C15 C14 39.6(7)
C11 Fe1 C15 C14 120.3(5)
C12 Fe1 C15 C14 163.2(5)
C13 Fe1 C15 C14 -158.4(6)
C18 Fe1 C15 C16 81.0(5)
C17 Fe1 C15 C16 37.0(4)
C14 Fe1 C15 C16 118.6(6)
C10 Fe1 C15 C16 -163.8(3)
C9 Fe1 C15 C16 158.2(5)
C11 Fe1 C15 C16 -121.0(4)
C12 Fe1 C15 C16 -78.2(4)
C13 Fe1 C15 C16 -39.8(7)
C14 C15 C16 C17 -0.5(6)
Fe1 C15 C16 C17 -61.2(4)
C14 C15 C16 Fe1 60.7(4)
C18 Fe1 C16 C17 39.8(4)
C14 Fe1 C16 C17 82.8(5)
C10 Fe1 C16 C17 158.9(5)
C9 Fe1 C16 C17 -37.6(7)
C11 Fe1 C16 C17 -161.9(4)
C15 Fe1 C16 C17 119.1(6)
C12 Fe1 C16 C17 -118.3(4)
C13 Fe1 C16 C17 -76.1(5)
C18 Fe1 C16 C15 -79.3(5)
C17 Fe1 C16 C15 -119.1(6)
C14 Fe1 C16 C15 -36.3(4)
C10 Fe1 C16 C15 39.7(7)
C9 Fe1 C16 C15 -156.8(5)
C11 Fe1 C16 C15 78.9(4)
C12 Fe1 C16 C15 122.5(4)
C13 Fe1 C16 C15 164.8(4)
C15 C16 C17 C18 0.4(6)
Fe1 C16 C17 C18 -61.8(4)
C15 C16 C17 Fe1 62.2(3)
C18 Fe1 C17 C16 -114.8(5)
C14 Fe1 C17 C16 -77.9(4)
C10 Fe1 C17 C16 -157.7(5)
C9 Fe1 C17 C16 165.3(4)
C11 Fe1 C17 C16 46.0(7)
C15 Fe1 C17 C16 -36.8(4)
C12 Fe1 C17 C16 82.0(4)
C13 Fe1 C17 C16 123.1(4)
C16 Fe1 C17 C18 114.8(5)
C14 Fe1 C17 C18 36.9(4)
C10 Fe1 C17 C18 -42.9(8)
C9 Fe1 C17 C18 -79.8(5)
C11 Fe1 C17 C18 160.9(6)
C15 Fe1 C17 C18 78.1(5)
C12 Fe1 C17 C18 -163.1(4)
C13 Fe1 C17 C18 -122.1(5)
C15 C14 C18 C17 -0.2(6)
Fe1 C14 C18 C17 61.5(4)
C15 C14 C18 Fe1 -61.7(4)
C16 C17 C18 C14 -0.2(6)
Fe1 C17 C18 C14 -62.5(4)
C16 C17 C18 Fe1 62.3(3)
C16 Fe1 C18 C14 79.4(4)
C17 Fe1 C18 C14 118.5(6)
C10 Fe1 C18 C14 -78.1(4)
C9 Fe1 C18 C14 -121.4(4)
C11 Fe1 C18 C14 -42.7(7)
C15 Fe1 C18 C14 36.4(4)
C12 Fe1 C18 C14 161.9(5)
C13 Fe1 C18 C14 -164.0(4)
C16 Fe1 C18 C17 -39.1(4)
C14 Fe1 C18 C17 -118.5(6)
C10 Fe1 C18 C17 163.5(4)
C9 Fe1 C18 C17 120.1(4)
C11 Fe1 C18 C17 -161.2(5)
C15 Fe1 C18 C17 -82.1(5)
C12 Fe1 C18 C17 43.4(7)
C13 Fe1 C18 C17 77.5(5)
S2 N3 C19 C24 178.9(3)
S2 N3 C19 C20 0.3(3)
S2 N4 C20 C21 -180.0(3)
S2 N4 C20 C19 -0.3(3)
N3 C19 C20 N4 0.0(4)
C24 C19 C20 N4 -178.7(3)
N3 C19 C20 C21 179.7(3)
C24 C19 C20 C21 1.0(5)
N4 C20 C21 C22 177.6(4)
C19 C20 C21 C22 -2.0(5)
N4 C20 C21 Br2 0.0(5)
C19 C20 C21 Br2 -179.7(2)
C20 C21 C22 C23 1.9(6)
Br2 C21 C22 C23 179.6(3)
C21 C22 C23 C24 -0.8(6)
C22 C23 C24 C19 -0.3(5)
C22 C23 C24 C25 179.4(4)
N3 C19 C24 C23 -178.4(3)
C20 C19 C24 C23 0.1(5)
N3 C19 C24 C25 1.9(5)
C20 C19 C24 C25 -179.5(3)
C23 C24 C25 C26 136(12)
C19 C24 C25 C26 -44(12)
C24 C25 C26 C27 49(24)
C25 C26 C27 C31 -125(16)
C25 C26 C27 C28 51(17)
C25 C26 C27 Fe2 -36(17)
C34 Fe2 C27 C31 160.2(4)
C36 Fe2 C27 C31 52.4(5)
C33 Fe2 C27 C31 118.9(4)
C35 Fe2 C27 C31 -170.5(5)
C32 Fe2 C27 C31 79.2(4)
C28 Fe2 C27 C31 -118.7(3)
C30 Fe2 C27 C31 -38.0(2)
C29 Fe2 C27 C31 -81.9(2)
C34 Fe2 C27 C26 39.5(5)
C36 Fe2 C27 C26 -68.3(6)
C33 Fe2 C27 C26 -1.8(5)
C35 Fe2 C27 C26 68.8(6)
C32 Fe2 C27 C26 -41.4(5)
C28 Fe2 C27 C26 120.6(4)
C31 Fe2 C27 C26 -120.7(4)
C30 Fe2 C27 C26 -158.7(3)
C29 Fe2 C27 C26 157.5(3)
C34 Fe2 C27 C28 -81.1(4)
C36 Fe2 C27 C28 171.1(5)
C33 Fe2 C27 C28 -122.4(4)
C35 Fe2 C27 C28 -51.8(5)
C32 Fe2 C27 C28 -162.1(4)
C31 Fe2 C27 C28 118.7(3)
C30 Fe2 C27 C28 80.7(2)
C29 Fe2 C27 C28 36.8(2)
C31 C27 C28 C29 0.0(4)
C26 C27 C28 C29 -177.0(3)
Fe2 C27 C28 C29 -59.4(2)
C31 C27 C28 Fe2 59.5(2)
C26 C27 C28 Fe2 -117.6(3)
C34 Fe2 C28 C29 -120.9(4)
C36 Fe2 C28 C29 -50.2(6)
C33 Fe2 C28 C29 -162.6(4)
C35 Fe2 C28 C29 -78.5(3)
C32 Fe2 C28 C29 167.9(6)
C27 Fe2 C28 C29 120.4(3)
C31 Fe2 C28 C29 82.3(2)
C30 Fe2 C28 C29 37.8(2)
C34 Fe2 C28 C27 118.7(4)
C36 Fe2 C28 C27 -170.5(5)
C33 Fe2 C28 C27 77.1(4)
C35 Fe2 C28 C27 161.2(3)
C32 Fe2 C28 C27 47.5(7)
C31 Fe2 C28 C27 -38.07(19)
C30 Fe2 C28 C27 -82.5(2)
C29 Fe2 C28 C27 -120.4(3)
C27 C28 C29 C30 0.1(4)
Fe2 C28 C29 C30 -58.1(2)
C27 C28 C29 Fe2 58.2(2)
C34 Fe2 C29 C28 78.3(4)
C36 Fe2 C29 C28 160.8(3)
C33 Fe2 C29 C28 46.8(7)
C35 Fe2 C29 C28 120.7(3)
C32 Fe2 C29 C28 -168.0(6)
C27 Fe2 C29 C28 -38.2(2)
C31 Fe2 C29 C28 -82.3(2)
C30 Fe2 C29 C28 -119.4(3)
C34 Fe2 C29 C30 -162.3(3)
C36 Fe2 C29 C30 -79.7(3)
C33 Fe2 C29 C30 166.2(6)
C35 Fe2 C29 C30 -119.9(3)
C32 Fe2 C29 C30 -48.5(6)
C27 Fe2 C29 C30 81.3(2)
C28 Fe2 C29 C30 119.4(3)
C31 Fe2 C29 C30 37.2(2)
C28 C29 C30 C31 -0.2(4)
Fe2 C29 C30 C31 -58.0(2)
C28 C29 C30 Fe2 57.8(2)
C34 Fe2 C30 C29 47.1(6)
C36 Fe2 C30 C29 120.3(3)
C33 Fe2 C30 C29 -167.6(5)
C35 Fe2 C30 C29 79.3(3)
C32 Fe2 C30 C29 161.3(3)
C27 Fe2 C30 C29 -83.2(2)
C28 Fe2 C30 C29 -37.6(2)
C31 Fe2 C30 C29 -121.1(3)
C34 Fe2 C30 C31 168.2(5)
C36 Fe2 C30 C31 -118.6(4)
C33 Fe2 C30 C31 -46.5(5)
C35 Fe2 C30 C31 -159.7(3)
C32 Fe2 C30 C31 -77.6(4)
C27 Fe2 C30 C31 37.9(2)
C28 Fe2 C30 C31 83.4(2)
C29 Fe2 C30 C31 121.1(3)
C26 C27 C31 C30 176.9(3)
C28 C27 C31 C30 -0.1(4)
Fe2 C27 C31 C30 58.8(2)
C26 C27 C31 Fe2 118.2(3)
C28 C27 C31 Fe2 -58.9(2)
C29 C30 C31 C27 0.2(4)
Fe2 C30 C31 C27 -58.4(2)
C29 C30 C31 Fe2 58.6(2)
C34 Fe2 C31 C27 -49.7(6)
C36 Fe2 C31 C27 -159.2(3)
C33 Fe2 C31 C27 -79.3(4)
C35 Fe2 C31 C27 171.2(5)
C32 Fe2 C31 C27 -119.3(4)
C28 Fe2 C31 C27 39.03(19)
C30 Fe2 C31 C27 119.4(3)
C29 Fe2 C31 C27 82.6(2)
C34 Fe2 C31 C30 -169.1(5)
C36 Fe2 C31 C30 81.4(4)
C33 Fe2 C31 C30 161.3(4)
C35 Fe2 C31 C30 51.8(6)
C32 Fe2 C31 C30 121.3(4)
C27 Fe2 C31 C30 -119.4(3)
C28 Fe2 C31 C30 -80.4(2)
C29 Fe2 C31 C30 -36.8(2)
C34 Fe2 C32 C33 -38.2(5)
C36 Fe2 C32 C33 -119.1(6)
C35 Fe2 C32 C33 -83.0(5)
C27 Fe2 C32 C33 76.5(5)
C28 Fe2 C32 C33 40.6(9)
C31 Fe2 C32 C33 119.3(5)
C30 Fe2 C32 C33 161.9(5)
C29 Fe2 C32 C33 -162.0(6)
C34 Fe2 C32 C36 80.9(5)
C33 Fe2 C32 C36 119.1(6)
C35 Fe2 C32 C36 36.2(4)
C27 Fe2 C32 C36 -164.4(4)
C28 Fe2 C32 C36 159.7(5)
C31 Fe2 C32 C36 -121.6(4)
C30 Fe2 C32 C36 -78.9(4)
C29 Fe2 C32 C36 -42.9(8)
C36 C32 C33 C34 -0.1(7)
Fe2 C32 C33 C34 59.6(4)
C36 C32 C33 Fe2 -59.7(4)
C34 Fe2 C33 C32 118.9(6)
C36 Fe2 C33 C32 37.2(4)
C35 Fe2 C33 C32 80.0(5)
C27 Fe2 C33 C32 -120.5(5)
C28 Fe2 C33 C32 -163.8(4)
C31 Fe2 C33 C32 -77.8(5)
C30 Fe2 C33 C32 -43.4(7)
C29 Fe2 C33 C32 161.1(5)
C36 Fe2 C33 C34 -81.6(4)
C35 Fe2 C33 C34 -38.9(4)
C32 Fe2 C33 C34 -118.9(6)
C27 Fe2 C33 C34 120.7(4)
C28 Fe2 C33 C34 77.3(4)
C31 Fe2 C33 C34 163.4(4)
C30 Fe2 C33 C34 -162.3(5)
C29 Fe2 C33 C34 42.2(7)
C32 C33 C34 C35 0.1(6)
Fe2 C33 C34 C35 60.7(4)
C32 C33 C34 Fe2 -60.6(4)
C36 Fe2 C34 C33 79.7(4)
C35 Fe2 C34 C33 117.6(5)
C32 Fe2 C34 C33 36.8(4)
C27 Fe2 C34 C33 -77.2(4)
C28 Fe2 C34 C33 -121.7(4)
C31 Fe2 C34 C33 -40.6(7)
C30 Fe2 C34 C33 160.7(5)
C29 Fe2 C34 C33 -164.1(4)
C36 Fe2 C34 C35 -37.9(4)
C33 Fe2 C34 C35 -117.6(5)
C32 Fe2 C34 C35 -80.8(4)
C27 Fe2 C34 C35 165.1(3)
C28 Fe2 C34 C35 120.6(4)
C31 Fe2 C34 C35 -158.2(5)
C30 Fe2 C34 C35 43.0(7)
C29 Fe2 C34 C35 78.3(4)
C33 C34 C35 C36 -0.1(6)
Fe2 C34 C35 C36 60.6(4)
C33 C34 C35 Fe2 -60.7(4)
C34 Fe2 C35 C36 -116.9(5)
C33 Fe2 C35 C36 -78.6(5)
C32 Fe2 C35 C36 -36.2(4)
C27 Fe2 C35 C36 -156.0(5)
C28 Fe2 C35 C36 164.5(4)
C31 Fe2 C35 C36 41.0(7)
C30 Fe2 C35 C36 79.4(4)
C29 Fe2 C35 C36 122.2(4)
C36 Fe2 C35 C34 116.9(5)
C33 Fe2 C35 C34 38.4(4)
C32 Fe2 C35 C34 80.7(5)
C27 Fe2 C35 C34 -39.1(7)
C28 Fe2 C35 C34 -78.5(4)
C31 Fe2 C35 C34 158.0(5)
C30 Fe2 C35 C34 -163.7(4)
C29 Fe2 C35 C34 -120.9(4)
C34 C35 C36 C32 0.0(6)
Fe2 C35 C36 C32 60.0(4)
C34 C35 C36 Fe2 -59.9(3)
C33 C32 C36 C35 0.0(7)
Fe2 C32 C36 C35 -59.8(4)
C33 C32 C36 Fe2 59.9(4)
C34 Fe2 C36 C35 39.6(4)
C33 Fe2 C36 C35 83.9(5)
C32 Fe2 C36 C35 120.9(6)
C27 Fe2 C36 C35 158.3(4)
C28 Fe2 C36 C35 -38.8(7)
C31 Fe2 C36 C35 -163.1(3)
C30 Fe2 C36 C35 -119.2(4)
C29 Fe2 C36 C35 -76.1(4)
C34 Fe2 C36 C32 -81.4(5)
C33 Fe2 C36 C32 -37.0(5)
C35 Fe2 C36 C32 -120.9(6)
C27 Fe2 C36 C32 37.4(7)
C28 Fe2 C36 C32 -159.8(6)
C31 Fe2 C36 C32 75.9(5)
C30 Fe2 C36 C32 119.8(5)
C29 Fe2 C36 C32 162.9(4)
